data_4511576
loop_
_publ_author_name
'Kerr, Andrew T.'
'Cahill, Christopher L.'

_publ_section_title
;
 CuPYDC Metalloligands and Postsynthetic Rearrangement/Metalation as
 Routes to Bimetallic Uranyl Containing Hybrid Materials: Syntheses,
 Structures, and Fluorescence
;
_journal_issue 8
_journal_name_full 'Crystal Growth &amp; Design'
_journal_page_first 4094
_journal_paper_doi 10.1021/cg5007132
_journal_volume 14
_journal_year 2014
_chemical_formula_sum 'C14 H12 Cu N2 O13 U'
_chemical_formula_weight 717.83
_space_group_crystal_system orthorhombic
_space_group_IT_number 29
_space_group_name_Hall 'P 2c -2ac'
_space_group_name_H-M_alt 'P c a 21'
_symmetry_cell_setting orthorhombic
_symmetry_Int_Tables_number 29
_symmetry_space_group_name_Hall 'P 2c -2ac'
_symmetry_space_group_name_H-M 'P c a 21'
_atom_sites_solution_hydrogens mixed
_audit_creation_method SHELXL-2013
_cell_angle_alpha 90
_cell_angle_beta 90
_cell_angle_gamma 90
_cell_formula_units_Z 4
_cell_length_a 8.4363(11)
_cell_length_b 13.1485(17)
_cell_length_c 17.833(2)
_cell_measurement_reflns_used 29573
_cell_measurement_temperature 293(2)
_cell_measurement_theta_max 47.505
_cell_measurement_theta_min 4.533
_cell_volume 1978.1(4)
_computing_cell_refinement 'SAINT, Bruker-AXS'
_computing_data_collection 'APEX, Bruker-AXS'
_computing_data_reduction 'SAINT, Bruker-AXS'
_computing_molecular_graphics 'Crystal Maker (Palmer, 2009)'
_computing_structure_refinement 'SHELXL-2013 (Sheldrick, 2013)'
_computing_structure_solution 'SHELXL-2013 (Sheldrick, 2013)'
_diffrn_ambient_temperature 293(2)
_diffrn_measured_fraction_theta_full 0.999
_diffrn_measured_fraction_theta_max 0.963
_diffrn_measurement_device_type 'Bruker APEXII CCD'
_diffrn_measurement_method 'omega scans'
_diffrn_radiation_probe x-ray
_diffrn_radiation_type MoK\a
_diffrn_radiation_wavelength 0.71073
_diffrn_reflns_av_R_equivalents 0.0704
_diffrn_reflns_av_unetI/netI 0.0669
_diffrn_reflns_Laue_measured_fraction_full 0.999
_diffrn_reflns_Laue_measured_fraction_max 0.963
_diffrn_reflns_limit_h_max 11
_diffrn_reflns_limit_h_min -11
_diffrn_reflns_limit_k_max 17
_diffrn_reflns_limit_k_min -17
_diffrn_reflns_limit_l_max 24
_diffrn_reflns_limit_l_min -24
_diffrn_reflns_number 27739
_diffrn_reflns_point_group_measured_fraction_full 0.999
_diffrn_reflns_point_group_measured_fraction_max 0.954
_diffrn_reflns_theta_full 25.500
_diffrn_reflns_theta_max 30.270
_diffrn_reflns_theta_min 2.284
_diffrn_source 'Fine-Focus Sealed Tube'
_diffrn_source_type 'Bruker APEXII'
_exptl_absorpt_coefficient_mu 9.324
_exptl_absorpt_correction_T_max 0.7460
_exptl_absorpt_correction_T_min 0.6193
_exptl_absorpt_correction_type empirical
_exptl_absorpt_process_details 'SADABS, G. Sheldrick (1999)'
_exptl_crystal_colour Blue
_exptl_crystal_density_diffrn 2.410
_exptl_crystal_description Prisim
_exptl_crystal_F_000 1340
_exptl_crystal_recrystallization_method Hydrothermal
_exptl_crystal_size_max 0.056
_exptl_crystal_size_mid 0.050
_exptl_crystal_size_min 0.045
_refine_diff_density_max 2.952
_refine_diff_density_min -2.243
_refine_diff_density_rms 0.219
_refine_ls_abs_structure_details
;
 Flack x determined using 1872 quotients [(I+)-(I-)]/[(I+)+(I-)]
 (Parsons and Flack (2004), Acta Cryst. A60, s61).
;
_refine_ls_abs_structure_Flack 0.009(6)
_refine_ls_extinction_method none
_refine_ls_goodness_of_fit_ref 0.992
_refine_ls_hydrogen_treatment mixed
_refine_ls_matrix_type full
_refine_ls_number_parameters 306
_refine_ls_number_reflns 5633
_refine_ls_number_restraints 10
_refine_ls_restrained_S_all 0.991
_refine_ls_R_factor_all 0.0611
_refine_ls_R_factor_gt 0.0411
_refine_ls_shift/su_max 0.002
_refine_ls_shift/su_mean 0.000
_refine_ls_structure_factor_coef Fsqd
_refine_ls_weighting_details 'w=1/[\s^2^(Fo^2^)+(0.0542P)^2^] where P=(Fo^2^+2Fc^2^)/3'
_refine_ls_weighting_scheme calc
_refine_ls_wR_factor_gt 0.0931
_refine_ls_wR_factor_ref 0.1023
_reflns_Friedel_coverage 0.922
_reflns_Friedel_fraction_full 0.998
_reflns_Friedel_fraction_max 0.945
_reflns_number_gt 4467
_reflns_number_total 5633
_reflns_threshold_expression 'I > 2\s(I)'
_cod_data_source_file cg5007132_si_002.cif
_cod_data_source_block Compound_2
_cod_depositor_comments 'Adding full bibliography for 4511575--4511577.cif.'
_cod_database_code 4511576
_shelx_space_group_comment
;
The symmetry employed for this shelxl refinement is uniquely defined
by the following loop, which should always be used as a source of
symmetry information in preference to the above space-group names.
They are only intended as comments.
;
_shelxl_version_number 2013-4

loop_
_space_group_symop_operation_xyz
'x, y, z'
'-x, -y, z+1/2'
'-x+1/2, y, z+1/2'
'x+1/2, -y, z'

loop_
_atom_site_label
_atom_site_type_symbol
_atom_site_fract_x
_atom_site_fract_y
_atom_site_fract_z
_atom_site_U_iso_or_equiv
_atom_site_adp_type
_atom_site_occupancy
_atom_site_site_symmetry_order
_atom_site_calc_flag
_atom_site_refinement_flags_posn
_atom_site_refinement_flags_adp
_atom_site_refinement_flags_occupancy
_atom_site_disorder_assembly
_atom_site_disorder_group
C1 C 0.6193(14) 1.0601(9) 0.3699(7) 0.022(2) Uani 1 1 d . . . . .
C2 C 0.6820(14) 0.9949(10) 0.4331(8) 0.017(3) Uani 1 1 d . . . . .
C3 C 0.765(2) 1.0392(10) 0.4912(9) 0.033(3) Uani 1 1 d . . . . .
H3 H 0.7744 1.1097 0.4925 0.040 Uiso 1 1 calc R U . . .
C4 C 0.8343(18) 0.9814(13) 0.5481(9) 0.029(4) Uani 1 1 d . . . . .
H4 H 0.9003 1.0112 0.5836 0.035 Uiso 1 1 calc R U . . .
C5 C 0.8024(17) 0.8805(13) 0.5498(9) 0.036(4) Uani 1 1 d . . . . .
H5 H 0.8444 0.8413 0.5884 0.043 Uiso 1 1 calc R U . . .
C6 C 0.6555(14) 0.8910(9) 0.4393(7) 0.019(3) Uani 1 1 d . . . . .
C7 C 0.5558(15) 0.8300(8) 0.3865(7) 0.022(2) Uani 1 1 d . . . . .
C8 C 0.7796(16) 0.3139(9) 0.5731(8) 0.027(3) Uani 1 1 d . . . . .
C9 C 0.6954(14) 0.3834(10) 0.5182(7) 0.027(3) Uani 1 1 d . . . . .
C10 C 0.614(2) 0.3391(10) 0.4584(9) 0.038(3) Uani 1 1 d . . . . .
H10 H 0.6118 0.2687 0.4536 0.046 Uiso 1 1 calc R U . . .
C11 C 0.537(2) 0.3978(11) 0.4071(8) 0.041(4) Uani 1 1 d . . . . .
H11 H 0.4810 0.3682 0.3679 0.050 Uiso 1 1 calc R U . . .
C12 C 0.5446(16) 0.5023(9) 0.4145(7) 0.028(3) Uani 1 1 d . . . . .
H12 H 0.4935 0.5432 0.3795 0.034 Uiso 1 1 calc R U . . .
C13 C 0.6984(13) 0.4888(10) 0.5220(7) 0.024(2) Uani 1 1 d . . . . .
C14 C 0.7845(17) 0.5491(11) 0.5821(8) 0.034(3) Uani 1 1 d . . . . .
N1 N 0.7120(11) 0.8352(7) 0.4976(6) 0.021(2) Uani 1 1 d . . . . .
N2 N 0.6239(12) 0.5458(8) 0.4711(6) 0.025(2) Uani 1 1 d . . . . .
O1 O 0.8972(11) 1.0798(8) 0.1775(5) 0.034(2) Uani 1 1 d . . . . .
O2 O 0.7370(12) 1.2756(7) 0.2882(6) 0.037(2) Uani 1 1 d . . . . .
O3 O 0.6879(9) 1.0536(7) 0.3061(5) 0.0254(18) Uani 1 1 d . . . . .
O4 O 0.5109(11) 1.1197(6) 0.3859(5) 0.031(2) Uani 1 1 d . . . . .
O5 O 0.4896(10) 0.8740(6) 0.3331(4) 0.0237(18) Uani 1 1 d . . . . .
O6 O 0.5444(12) 0.7358(6) 0.4005(5) 0.030(2) Uani 1 1 d . . . . .
O7 O 0.7730(13) 0.6449(8) 0.5770(5) 0.036(2) Uani 1 1 d . . . . .
O8 O 0.8561(16) 0.5056(9) 0.6323(6) 0.055(3) Uani 1 1 d . . . . .
O9 O 0.9154(11) 0.2852(8) 0.5608(6) 0.038(2) Uani 1 1 d . . . . .
O10 O 0.6912(11) 0.2832(9) 0.6259(6) 0.042(3) Uani 1 1 d . . . . .
OW1 O 0.5603(12) 1.1519(8) 0.1728(5) 0.031(2) Uani 1 1 d D . . . .
OW2 O 1.0703(11) 1.2711(9) 0.2186(6) 0.042(3) Uani 1 1 d D . . . .
Cu1 Cu 0.6465(2) 0.69147(11) 0.49257(9) 0.0254(3) Uani 1 1 d . . . . .
U1 U 0.81798(4) 1.17818(3) 0.23286(3) 0.01965(11) Uani 1 1 d . . . . .
OW3A O 0.335(13) 1.229(10) 0.184(7) 0.037(3) Uani 0.081(19) 1 d . . P A 2
OW3 O 0.3168(11) 1.1449(10) 0.2679(7) 0.037(3) Uani 0.919(19) 1 d D . P A 1
H1W1 H 0.54(3) 1.202(9) 0.148(12) 0.12(11) Uiso 1 1 d D . . . .
H1W2 H 0.51(2) 1.106(10) 0.155(11) 0.10(9) Uiso 1 1 d D . . . .
H2W1 H 1.141(11) 1.296(9) 0.244(5) 0.03(4) Uiso 1 1 d D . . . .
H2W2 H 1.094(14) 1.283(10) 0.175(2) 0.02(4) Uiso 1 1 d D . . . .
H3W1 H 0.235(11) 1.162(9) 0.291(8) 0.037 Uiso 1 1 d D U . . .
H3W2 H 0.291(13) 1.086(5) 0.255(8) 0.037 Uiso 1 1 d D U . . .

loop_
_atom_site_aniso_label
_atom_site_aniso_U_11
_atom_site_aniso_U_22
_atom_site_aniso_U_33
_atom_site_aniso_U_23
_atom_site_aniso_U_13
_atom_site_aniso_U_12
C1 0.021(5) 0.018(6) 0.026(6) 0.007(5) -0.004(5) -0.011(5)
C2 0.023(6) 0.007(5) 0.021(7) 0.001(5) 0.000(5) -0.001(4)
C3 0.051(8) 0.025(6) 0.023(8) -0.012(7) 0.006(7) -0.003(7)
C4 0.029(7) 0.032(8) 0.027(8) 0.001(6) 0.001(6) -0.006(6)
C5 0.043(9) 0.036(8) 0.027(8) 0.011(6) -0.005(6) -0.007(7)
C6 0.021(6) 0.014(6) 0.021(6) 0.000(5) -0.004(5) 0.000(5)
C7 0.028(6) 0.017(5) 0.021(6) -0.003(5) 0.001(5) -0.002(5)
C8 0.032(6) 0.015(6) 0.033(7) 0.009(5) 0.006(5) -0.002(5)
C9 0.035(7) 0.020(6) 0.026(6) 0.004(5) 0.009(5) 0.007(5)
C10 0.052(9) 0.023(7) 0.040(8) 0.002(6) -0.004(7) -0.001(6)
C11 0.068(10) 0.027(7) 0.029(7) -0.006(6) -0.006(7) 0.001(7)
C12 0.039(7) 0.018(6) 0.027(6) 0.000(5) -0.006(5) 0.006(5)
C13 0.024(6) 0.025(6) 0.023(6) 0.005(5) 0.000(5) 0.003(5)
C14 0.041(8) 0.034(8) 0.027(7) 0.006(6) 0.004(6) -0.002(6)
N1 0.021(5) 0.022(5) 0.021(5) 0.005(4) -0.001(4) -0.002(3)
N2 0.030(5) 0.021(5) 0.024(5) 0.007(4) -0.001(4) 0.005(4)
O1 0.036(5) 0.042(6) 0.024(5) -0.006(4) 0.005(4) 0.002(5)
O2 0.038(5) 0.029(5) 0.043(6) -0.005(5) 0.003(5) 0.002(4)
O3 0.031(5) 0.024(4) 0.021(4) 0.006(3) 0.003(4) -0.001(4)
O4 0.039(5) 0.019(4) 0.033(5) 0.000(4) 0.008(4) 0.008(4)
O5 0.034(5) 0.015(4) 0.022(4) 0.001(3) -0.007(4) 0.001(3)
O6 0.052(6) 0.013(4) 0.026(4) 0.003(3) -0.014(4) -0.004(4)
O7 0.051(6) 0.027(5) 0.031(5) 0.005(4) -0.018(5) -0.002(5)
O8 0.076(8) 0.047(7) 0.042(6) 0.017(5) -0.027(6) 0.012(6)
O9 0.033(5) 0.036(5) 0.044(6) 0.015(4) 0.012(5) 0.011(4)
O10 0.037(6) 0.048(6) 0.041(6) 0.027(5) 0.013(5) 0.010(4)
OW1 0.026(5) 0.033(5) 0.034(5) 0.005(4) 0.004(4) -0.005(4)
OW2 0.027(5) 0.060(6) 0.039(8) 0.020(5) -0.006(5) -0.013(5)
Cu1 0.0354(8) 0.0168(7) 0.0241(8) 0.0031(6) -0.0042(6) 0.0001(6)
U1 0.02179(18) 0.01924(18) 0.01793(17) 0.0028(3) -0.0005(3) 0.00102(14)
OW3A 0.032(6) 0.036(6) 0.042(6) 0.012(5) 0.009(5) 0.003(5)
OW3 0.032(6) 0.036(6) 0.042(6) 0.012(5) 0.009(5) 0.003(5)

loop_
_atom_type_symbol
_atom_type_description
_atom_type_scat_dispersion_real
_atom_type_scat_dispersion_imag
_atom_type_scat_source
C C 0.0033 0.0016 'International Tables Vol C Tables 4.2.6.8 and 6.1.1.4'
H H 0.0000 0.0000 'International Tables Vol C Tables 4.2.6.8 and 6.1.1.4'
N N 0.0061 0.0033 'International Tables Vol C Tables 4.2.6.8 and 6.1.1.4'
O O 0.0106 0.0060 'International Tables Vol C Tables 4.2.6.8 and 6.1.1.4'
Cu Cu 0.3201 1.2651 'International Tables Vol C Tables 4.2.6.8 and 6.1.1.4'
U U -9.6767 9.6646 'International Tables Vol C Tables 4.2.6.8 and 6.1.1.4'

loop_
_geom_angle_atom_site_label_1
_geom_angle_atom_site_label_2
_geom_angle_atom_site_label_3
_geom_angle
_geom_angle_site_symmetry_1
_geom_angle_site_symmetry_3
O4 C1 O3 125.5(11) . .
O4 C1 C2 116.5(11) . .
O3 C1 C2 117.8(11) . .
C3 C2 C6 116.0(12) . .
C3 C2 C1 119.8(12) . .
C6 C2 C1 124.1(11) . .
C2 C3 C4 121.9(11) . .
C5 C4 C3 117.8(15) . .
N1 C5 C4 122.1(14) . .
N1 C6 C2 122.4(11) . .
N1 C6 C7 112.9(10) . .
C2 C6 C7 124.6(11) . .
O5 C7 O6 124.8(11) . .
O5 C7 C6 118.9(10) . .
O6 C7 C6 116.3(10) . .
O9 C8 O10 125.8(12) . .
O9 C8 C9 120.5(11) . .
O10 C8 C9 113.3(11) . .
C13 C9 C10 117.6(12) . .
C13 C9 C8 124.2(12) . .
C10 C9 C8 118.2(12) . .
C11 C10 C9 120.8(13) . .
C10 C11 C12 118.5(14) . .
N2 C12 C11 121.3(12) . .
N2 C13 C9 121.3(12) . .
N2 C13 C14 114.4(11) . .
C9 C13 C14 124.4(11) . .
O8 C14 O7 123.7(14) . .
O8 C14 C13 120.7(13) . .
O7 C14 C13 115.6(12) . .
C5 N1 C6 119.3(11) . .
C5 N1 Cu1 128.0(9) . .
C6 N1 Cu1 112.6(8) . .
C13 N2 C12 120.5(11) . .
C13 N2 Cu1 111.7(9) . .
C12 N2 Cu1 127.8(8) . .
C1 O3 U1 130.9(8) . .
C7 O5 U1 134.9(7) . 4_475
C7 O6 Cu1 115.2(8) . .
C14 O7 Cu1 114.2(9) . .
C8 O9 Cu1 147.1(8) . 4_565
C8 O10 U1 143.8(9) . 3_645
O7 Cu1 O6 172.7(5) . .
O7 Cu1 N2 84.1(4) . .
O6 Cu1 N2 94.9(4) . .
O7 Cu1 N1 96.5(4) . .
O6 Cu1 N1 82.8(4) . .
N2 Cu1 N1 166.4(4) . .
O7 Cu1 O9 95.6(4) . 4_465
O6 Cu1 O9 91.8(4) . 4_465
N2 Cu1 O9 98.6(4) . 4_465
N1 Cu1 O9 94.9(4) . 4_465
O2 U1 O1 179.4(5) . .
O2 U1 O10 90.8(5) . 3_664
O1 U1 O10 89.4(4) . 3_664
O2 U1 O3 90.8(4) . .
O1 U1 O3 88.7(4) . .
O10 U1 O3 146.9(3) 3_664 .
O2 U1 O5 91.4(4) . 4_575
O1 U1 O5 88.8(4) . 4_575
O10 U1 O5 142.2(3) 3_664 4_575
O3 U1 O5 70.8(3) . 4_575
O2 U1 OW1 90.2(4) . .
O1 U1 OW1 89.3(4) . .
O10 U1 OW1 72.5(3) 3_664 .
O3 U1 OW1 74.4(3) . .
O5 U1 OW1 145.2(3) 4_575 .
O2 U1 OW2 91.9(4) . .
O1 U1 OW2 88.8(4) . .
O10 U1 OW2 69.8(3) 3_664 .
O3 U1 OW2 143.2(3) . .
O5 U1 OW2 72.4(3) 4_575 .
OW1 U1 OW2 142.3(3) . .

loop_
_geom_bond_atom_site_label_1
_geom_bond_atom_site_label_2
_geom_bond_distance
_geom_bond_site_symmetry_2
C1 O4 1.238(15) .
C1 O3 1.281(14) .
C1 C2 1.511(17) .
C2 C3 1.38(2) .
C2 C6 1.389(17) .
C3 C4 1.40(2) .
C4 C5 1.35(2) .
C5 N1 1.343(18) .
C6 N1 1.358(15) .
C6 C7 1.496(16) .
C7 O5 1.247(14) .
C7 O6 1.267(13) .
C8 O9 1.226(16) .
C8 O10 1.268(15) .
C8 C9 1.516(18) .
C9 C13 1.388(18) .
C9 C10 1.40(2) .
C10 C11 1.36(2) .
C11 C12 1.382(18) .
C12 N2 1.339(16) .
C13 N2 1.333(15) .
C13 C14 1.518(19) .
C14 O8 1.223(17) .
C14 O7 1.267(17) .
N1 Cu1 1.971(10) .
N2 Cu1 1.963(10) .
O1 U1 1.758(9) .
O2 U1 1.756(10) .
O3 U1 2.364(8) .
O5 U1 2.400(8) 4_475
O6 Cu1 1.944(9) .
O7 Cu1 1.944(9) .
O9 Cu1 2.319(10) 4_565
O10 U1 2.356(10) 3_645
OW1 U1 2.448(10) .
OW2 U1 2.467(9) .
Cu1 O9 2.319(10) 4_465
U1 O10 2.356(10) 3_664
U1 O5 2.400(8) 4_575
